data_2000777
loop_
_publ_author_name
'Janczak, J.'
'Kubiak, R.'

_publ_section_title
;
 Refinement of the structure of barium copper silicate BaCu[Si~4~O~10~]
 at 300 K
;
_journal_issue 7
_journal_name_full 'Acta Crystallographica Section C'
_journal_page_first 1299
_journal_page_last 1301
_journal_paper_doi 10.1107/S0108270191014580
_journal_volume 48
_journal_year 1992
_chemical_formula_sum 'Ba Cu O10 Si4'
_chemical_formula_weight 473.2
_space_group_IT_number 130
_symmetry_cell_setting tetragonal
_symmetry_space_group_name_Hall 'P 4ab 2n -1ab'
_symmetry_space_group_name_H-M 'P 4/n c c :1'
_cell_angle_alpha 90
_cell_angle_beta 90
_cell_angle_gamma 90
_cell_formula_units_Z 4
_cell_length_a 7.4470(10)
_cell_length_b 7.4470(10)
_cell_length_c 16.138(2)
_cell_volume 895.0(2)
_diffrn_radiation_type Mo
_diffrn_radiation_wavelength 0.71073
_exptl_absorpt_coefficient_mu 7.198
_exptl_crystal_density_diffrn 3.512
_exptl_crystal_F_000 884
_cod_data_source_file ab0258.cif
_cod_data_source_block ab0258a
_cod_depositor_comments
;

Had to add explicit symmetry operators from the CCP4 library to force
origin choice 1.

Saulius Gra\<zulis
;
_cod_original_sg_symbol_Hall 'P -4 2 -1n'
_cod_original_sg_symbol_H-M 'P 4/n c c {origin @ -4/n c n}'
_cod_original_formula_sum 'Ba1 Cu1 O10 Si4'
_cod_database_code 2000777

loop_
_symmetry_equiv_pos_as_xyz
x,y,z
-x,-y,z
1/2-y,1/2+x,z
1/2+y,1/2-x,z
1/2-x,1/2+y,1/2-z
1/2+x,1/2-y,1/2-z
y,x,1/2-z
-y,-x,1/2-z
1/2-x,1/2-y,-z
1/2+x,1/2+y,-z
y,-x,-z
-y,x,-z
x,-y,1/2+z
-x,y,1/2+z
1/2-y,1/2-x,1/2+z
1/2+y,1/2+x,1/2+z

loop_
_atom_site_label
_atom_site_fract_x
_atom_site_fract_y
_atom_site_fract_z
_atom_site_U_iso_or_equiv
Ba .0 .0 .0 .01000(10)
Cu .0 .5 .09440(10) .0077(3)
Si .26810(10) .18870(10) .15460(10) .0073(4)
O(1) .2261(5) .2261(5) .25 .0310(8)
O(2) .4736(4) .2484(5) .1366(2) .0160(7)
O(3) .1367(4) .2818(4) .0908(2) .0157(7)

loop_
_geom_bond_atom_site_label_1
_geom_bond_atom_site_label_2
_geom_bond_distance
Si O(1) 1.5950(10)
Si O(2) 1.633(3)
Si O(3) 1.581(3)
Cu O(3) 1.918(3)
Ba O(3) 2.755(3)
Ba O(2) 2.900(3)
